data_7061924
loop_
_publ_author_name
'Dong, Junyang'
'Hu, Jianfeng'
'Zhang, Hao'

_publ_section_title
;
 One-pot synthesis of ferrocenyl dithiocarbamates and their application in
 the detection of Cu2+
;
_journal_issue 41
_journal_name_full 'New Journal of Chemistry'
_journal_page_first 19834
_journal_page_last 19840
_journal_paper_doi 10.1039/D2NJ04133B
_journal_volume 46
_journal_year 2022
_chemical_formula_sum 'C17 H23 Fe N S2'
_chemical_formula_weight 361.33
_space_group_IT_number 33
_space_group_name_Hall 'P 2c -2n'
_space_group_name_H-M_alt 'P n a 21'
_symmetry_cell_setting orthorhombic
_symmetry_space_group_name_H-M 'P n a 21'
_atom_sites_solution_hydrogens geom
_atom_sites_solution_primary direct
_atom_sites_solution_secondary difmap
_audit_creation_method SHELXL-97
_audit_update_record
;
2022-03-31 deposited with the CCDC.	2022-09-21 downloaded from the CCDC.
;
_cell_angle_alpha 90.00
_cell_angle_beta 90.00
_cell_angle_gamma 90.00
_cell_formula_units_Z 4
_cell_length_a 8.8003(10)
_cell_length_b 17.2762(19)
_cell_length_c 11.4665(13)
_cell_measurement_reflns_used 6986
_cell_measurement_temperature 296(2)
_cell_measurement_theta_max 27.32
_cell_measurement_theta_min 2.6
_cell_volume 1743.3(3)
_computing_structure_refinement 'SHELXL-97 (Sheldrick, 2008)'
_computing_structure_solution 'SHELXS-97 (Sheldrick, 2008)'
_diffrn_ambient_temperature 296(2)
_diffrn_measured_fraction_theta_full 0.999
_diffrn_measured_fraction_theta_max 0.999
_diffrn_measurement_device_type 'Bruker APEX-II CCD'
_diffrn_radiation_monochromator graphite
_diffrn_radiation_source 'fine-focus sealed tube'
_diffrn_radiation_type MoK\a
_diffrn_radiation_wavelength 0.71073
_diffrn_reflns_av_R_equivalents 0.0299
_diffrn_reflns_av_sigmaI/netI 0.0276
_diffrn_reflns_limit_h_max 11
_diffrn_reflns_limit_h_min -11
_diffrn_reflns_limit_k_max 22
_diffrn_reflns_limit_k_min -22
_diffrn_reflns_limit_l_max 13
_diffrn_reflns_limit_l_min -15
_diffrn_reflns_number 19805
_diffrn_reflns_theta_full 27.98
_diffrn_reflns_theta_max 27.98
_diffrn_reflns_theta_min 2.13
_exptl_absorpt_coefficient_mu 1.098
_exptl_crystal_colour yellow
_exptl_crystal_density_diffrn 1.377
_exptl_crystal_density_method 'not measured'
_exptl_crystal_description block
_exptl_crystal_F_000 760
_exptl_crystal_size_max 0.2
_exptl_crystal_size_mid 0.2
_exptl_crystal_size_min 0.2
_refine_diff_density_max 0.376
_refine_diff_density_min -0.159
_refine_diff_density_rms 0.045
_refine_ls_abs_structure_details 'Flack H D (1983), Acta Cryst. A39, 876-881'
_refine_ls_abs_structure_Flack 0.012(14)
_refine_ls_extinction_method none
_refine_ls_goodness_of_fit_ref 1.011
_refine_ls_hydrogen_treatment mixed
_refine_ls_matrix_type full
_refine_ls_number_parameters 193
_refine_ls_number_reflns 4087
_refine_ls_number_restraints 1
_refine_ls_restrained_S_all 1.011
_refine_ls_R_factor_all 0.0363
_refine_ls_R_factor_gt 0.0288
_refine_ls_shift/su_max 0.001
_refine_ls_shift/su_mean 0.000
_refine_ls_structure_factor_coef Fsqd
_refine_ls_weighting_details 'calc w=1/[\s^2^(Fo^2^)+(0.0404P)^2^+0.0948P] where P=(Fo^2^+2Fc^2^)/3'
_refine_ls_weighting_scheme calc
_refine_ls_wR_factor_gt 0.0671
_refine_ls_wR_factor_ref 0.0707
_reflns_number_gt 3601
_reflns_number_total 4087
_reflns_threshold_expression >2sigma(I)
_cod_data_source_file d2nj04133b2.cif
_cod_data_source_block dongjunyang20160125
_cod_depositor_comments
;
The following automatic conversions were performed:

data item '_symmetry_cell_setting' value 'Orthorhombic' was changed
to 'orthorhombic' in accordance with the
/home/data/users/saulius/crontab/automatic-downloads/rss-feeds/RSC/lib/dictionaries/cif_core.dic
dictionary named 'cif_core.dic' version 2.4.2 last updated on
2011-04-26.

Automatic conversion script
Id: cif_fix_values 7556 2019-12-06 15:28:31Z antanas 

 Adding full bibliography for 7061923--7061924.cif.
;
_cod_original_sg_symbol_H-M 'Pna2(1) '
_cod_database_code 7061924

loop_
_symmetry_equiv_pos_as_xyz
'x, y, z'
'-x, -y, z+1/2'
'-x+1/2, y+1/2, z+1/2'
'x+1/2, -y+1/2, z'

loop_
_atom_site_label
_atom_site_type_symbol
_atom_site_fract_x
_atom_site_fract_y
_atom_site_fract_z
_atom_site_U_iso_or_equiv
_atom_site_adp_type
_atom_site_occupancy
_atom_site_symmetry_multiplicity
_atom_site_calc_flag
_atom_site_refinement_flags
_atom_site_disorder_assembly
_atom_site_disorder_group
Fe1 Fe 1.07469(3) -0.086887(13) 1.00302(3) 0.03751(8) Uani 1 1 d . . .
S1 S 0.66800(8) 0.08199(4) 0.94144(5) 0.05433(16) Uani 1 1 d . . .
S2 S 0.50449(8) 0.06989(5) 1.17192(6) 0.06411(19) Uani 1 1 d . . .
N1 N 0.44586(17) 0.17222(9) 1.0062(2) 0.0462(4) Uani 1 1 d . . .
C1 C 1.2275(4) -0.1721(2) 1.0249(4) 0.0867(11) Uani 1 1 d . . .
H5 H 1.3095 -0.1811 0.9756 0.104 Uiso 1 1 calc R . .
C2 C 1.2300(4) -0.1261(2) 1.1200(4) 0.0860(11) Uani 1 1 d . . .
H4 H 1.3136 -0.0988 1.1478 0.103 Uiso 1 1 calc R . .
C3 C 1.0829(4) -0.12674(16) 1.1700(3) 0.0723(8) Uani 1 1 d . . .
H3 H 1.0514 -0.0997 1.2358 0.087 Uiso 1 1 calc R . .
C4 C 0.9940(3) -0.17609(15) 1.1011(3) 0.0578(7) Uani 1 1 d . . .
H1 H 0.8921 -0.1881 1.1130 0.069 Uiso 1 1 calc R . .
C5 C 1.0851(4) -0.20362(13) 1.0122(4) 0.0726(8) Uani 1 1 d . . .
H2 H 1.0552 -0.2377 0.9537 0.087 Uiso 1 1 calc R . .
C6 C 1.1611(3) 0.01086(15) 0.9326(3) 0.0686(9) Uani 1 1 d . . .
H23 H 1.2596 0.0292 0.9427 0.082 Uiso 1 1 calc R . .
C7 C 1.0356(2) 0.02873(11) 1.0046(3) 0.0538(5) Uani 1 1 d . . .
H22 H 1.0366 0.0606 1.0700 0.065 Uiso 1 1 calc R . .
C8 C 0.9071(2) -0.01111(11) 0.95847(19) 0.0393(4) Uani 1 1 d . . .
C9 C 0.9570(3) -0.05239(16) 0.8584(2) 0.0540(6) Uani 1 1 d . . .
H6 H 0.8969 -0.0832 0.8106 0.065 Uiso 1 1 calc R . .
C10 C 1.1135(3) -0.03840(18) 0.8446(3) 0.0689(8) Uani 1 1 d . . .
H7 H 1.1747 -0.0588 0.7860 0.083 Uiso 1 1 calc R . .
C11 C 0.7490(2) -0.00605(11) 1.0062(2) 0.0424(4) Uani 1 1 d . . .
H8 H 0.7548 0.0008 1.0909 0.051 Uiso 1 1 calc R . .
C12 C 0.5287(2) 0.11231(14) 1.0425(2) 0.0435(5) Uani 1 1 d . . .
C13 C 0.4645(3) 0.20826(14) 0.8906(2) 0.0530(6) Uani 1 1 d . . .
H12 H 0.5699 0.2037 0.8668 0.064 Uiso 1 1 calc R . .
H13 H 0.4407 0.2629 0.8964 0.064 Uiso 1 1 calc R . .
C14 C 0.3654(3) 0.17242(16) 0.7990(3) 0.0646(7) Uani 1 1 d . . .
H10 H 0.3971 0.1200 0.7854 0.097 Uiso 1 1 calc R . .
H9 H 0.3739 0.2015 0.7279 0.097 Uiso 1 1 calc R . .
H11 H 0.2617 0.1728 0.8249 0.097 Uiso 1 1 calc R . .
C15 C 0.3228(3) 0.20384(16) 1.0787(3) 0.0627(7) Uani 1 1 d . . .
H17 H 0.2787 0.1624 1.1247 0.075 Uiso 1 1 calc R . .
H18 H 0.2438 0.2244 1.0284 0.075 Uiso 1 1 calc R . .
C16 C 0.3771(4) 0.2666(2) 1.1588(4) 0.0976(11) Uani 1 1 d . . .
H14 H 0.4526 0.2460 1.2107 0.146 Uiso 1 1 calc R . .
H16 H 0.2930 0.2860 1.2034 0.146 Uiso 1 1 calc R . .
H15 H 0.4205 0.3078 1.1137 0.146 Uiso 1 1 calc R . .
C17 C 0.6491(3) -0.07530(15) 0.9802(3) 0.0624(7) Uani 1 1 d . . .
H21 H 0.6435 -0.0830 0.8974 0.094 Uiso 1 1 calc R . .
H20 H 0.5490 -0.0663 1.0106 0.094 Uiso 1 1 calc R . .
H19 H 0.6915 -0.1206 1.0163 0.094 Uiso 1 1 calc R . .

loop_
_atom_site_aniso_label
_atom_site_aniso_U_11
_atom_site_aniso_U_22
_atom_site_aniso_U_33
_atom_site_aniso_U_23
_atom_site_aniso_U_13
_atom_site_aniso_U_12
Fe1 0.03584(13) 0.03542(13) 0.04125(15) 0.00608(15) 0.00354(14) 0.00193(10)
S1 0.0526(3) 0.0646(4) 0.0457(3) 0.0193(3) 0.0126(3) 0.0196(3)
S2 0.0590(4) 0.0928(5) 0.0405(3) 0.0179(3) 0.0098(3) 0.0208(3)
N1 0.0409(8) 0.0512(9) 0.0465(10) 0.0017(11) -0.0023(10) 0.0075(7)
C1 0.0689(17) 0.0833(19) 0.108(3) 0.038(2) 0.022(2) 0.0377(16)
C2 0.0641(18) 0.091(2) 0.103(3) 0.045(2) -0.0343(19) -0.0165(17)
C3 0.122(3) 0.0529(15) 0.0424(14) 0.0110(12) -0.0042(16) 0.0088(15)
C4 0.0516(14) 0.0511(14) 0.0708(18) 0.0270(13) 0.0009(13) -0.0035(11)
C5 0.111(2) 0.0389(11) 0.0678(17) 0.0010(15) 0.003(2) 0.0135(13)
C6 0.0456(12) 0.0530(14) 0.107(2) 0.0366(17) 0.0118(14) -0.0031(11)
C7 0.0479(10) 0.0340(9) 0.0796(16) 0.0056(15) -0.0048(16) -0.0008(8)
C8 0.0408(10) 0.0384(10) 0.0388(10) 0.0068(8) 0.0017(8) 0.0046(8)
C9 0.0631(14) 0.0643(15) 0.0347(12) 0.0079(10) 0.0042(11) 0.0131(12)
C10 0.0660(16) 0.082(2) 0.0584(16) 0.0303(16) 0.0292(14) 0.0218(15)
C11 0.0397(9) 0.0492(9) 0.0384(10) 0.0091(11) -0.0017(11) 0.0057(7)
C12 0.0348(9) 0.0547(12) 0.0409(12) 0.0044(9) -0.0030(8) 0.0033(9)
C13 0.0544(13) 0.0436(12) 0.0612(15) 0.0142(11) -0.0075(12) -0.0005(10)
C14 0.0699(16) 0.0671(16) 0.0568(16) 0.0213(13) -0.0138(14) -0.0070(13)
C15 0.0515(13) 0.0708(17) 0.0657(16) -0.0018(14) 0.0014(13) 0.0174(12)
C16 0.107(3) 0.090(2) 0.096(3) -0.034(2) 0.003(2) 0.021(2)
C17 0.0460(12) 0.0701(15) 0.071(2) 0.0108(13) -0.0062(12) -0.0074(10)

loop_
_atom_type_symbol
_atom_type_description
_atom_type_scat_dispersion_real
_atom_type_scat_dispersion_imag
_atom_type_scat_source
C C 0.0033 0.0016 'International Tables Vol C Tables 4.2.6.8 and 6.1.1.4'
H H 0.0000 0.0000 'International Tables Vol C Tables 4.2.6.8 and 6.1.1.4'
N N 0.0061 0.0033 'International Tables Vol C Tables 4.2.6.8 and 6.1.1.4'
S S 0.1246 0.1234 'International Tables Vol C Tables 4.2.6.8 and 6.1.1.4'
Fe Fe 0.3463 0.8444 'International Tables Vol C Tables 4.2.6.8 and 6.1.1.4'

loop_
_geom_angle_atom_site_label_1
_geom_angle_atom_site_label_2
_geom_angle_atom_site_label_3
_geom_angle
_geom_angle_site_symmetry_1
_geom_angle_site_symmetry_3
_geom_angle_publ_flag
C1 Fe1 C5 39.85(14) . . ?
C1 Fe1 C6 114.22(13) . . ?
C5 Fe1 C6 146.87(13) . . ?
C1 Fe1 C7 146.56(14) . . ?
C5 Fe1 C7 172.02(13) . . ?
C6 Fe1 C7 40.89(12) . . ?
C1 Fe1 C2 39.01(16) . . ?
C5 Fe1 C2 66.58(16) . . ?
C6 Fe1 C2 106.82(13) . . ?
C7 Fe1 C2 115.91(16) . . ?
C1 Fe1 C10 107.55(13) . . ?
C5 Fe1 C10 116.77(15) . . ?
C6 Fe1 C10 40.00(14) . . ?
C7 Fe1 C10 68.29(14) . . ?
C2 Fe1 C10 127.99(14) . . ?
C1 Fe1 C4 67.04(12) . . ?
C5 Fe1 C4 39.83(13) . . ?
C6 Fe1 C4 170.02(15) . . ?
C7 Fe1 C4 132.97(12) . . ?
C2 Fe1 C4 67.52(11) . . ?
C10 Fe1 C4 149.96(14) . . ?
C1 Fe1 C8 170.58(15) . . ?
C5 Fe1 C8 133.38(12) . . ?
C6 Fe1 C8 68.62(9) . . ?
C7 Fe1 C8 41.07(9) . . ?
C2 Fe1 C8 150.12(16) . . ?
C10 Fe1 C8 68.43(10) . . ?
C4 Fe1 C8 111.85(9) . . ?
C1 Fe1 C3 67.12(14) . . ?
C5 Fe1 C3 67.19(14) . . ?
C6 Fe1 C3 130.18(14) . . ?
C7 Fe1 C3 109.31(14) . . ?
C2 Fe1 C3 40.75(14) . . ?
C10 Fe1 C3 167.27(14) . . ?
C4 Fe1 C3 40.26(12) . . ?
C8 Fe1 C3 118.60(11) . . ?
C1 Fe1 C9 130.85(15) . . ?
C5 Fe1 C9 110.86(15) . . ?
C6 Fe1 C9 67.84(13) . . ?
C7 Fe1 C9 68.52(12) . . ?
C2 Fe1 C9 166.89(15) . . ?
C10 Fe1 C9 40.42(11) . . ?
C4 Fe1 C9 119.48(11) . . ?
C8 Fe1 C9 40.73(9) . . ?
C3 Fe1 C9 151.58(13) . . ?
C12 S1 C11 104.47(11) . . ?
C12 N1 C15 121.0(2) . . ?
C12 N1 C13 123.2(2) . . ?
C15 N1 C13 115.69(18) . . ?
C2 C1 C5 109.5(3) . . ?
C2 C1 Fe1 71.36(17) . . ?
C5 C1 Fe1 70.55(14) . . ?
C2 C1 H5 125.2 . . ?
C5 C1 H5 125.2 . . ?
Fe1 C1 H5 124.4 . . ?
C1 C2 C3 107.9(3) . . ?
C1 C2 Fe1 69.63(18) . . ?
C3 C2 Fe1 69.81(16) . . ?
C1 C2 H4 126.0 . . ?
C3 C2 H4 126.0 . . ?
Fe1 C2 H4 126.1 . . ?
C4 C3 C2 106.7(3) . . ?
C4 C3 Fe1 69.86(15) . . ?
C2 C3 Fe1 69.44(17) . . ?
C4 C3 H3 126.7 . . ?
C2 C3 H3 126.7 . . ?
Fe1 C3 H3 125.6 . . ?
C5 C4 C3 107.5(2) . . ?
C5 C4 Fe1 69.53(15) . . ?
C3 C4 Fe1 69.87(15) . . ?
C5 C4 H1 126.2 . . ?
C3 C4 H1 126.2 . . ?
Fe1 C4 H1 125.9 . . ?
C1 C5 C4 108.3(3) . . ?
C1 C5 Fe1 69.60(15) . . ?
C4 C5 Fe1 70.64(14) . . ?
C1 C5 H2 125.8 . . ?
C4 C5 H2 125.8 . . ?
Fe1 C5 H2 125.5 . . ?
C10 C6 C7 108.9(2) . . ?
C10 C6 Fe1 70.36(15) . . ?
C7 C6 Fe1 69.80(13) . . ?
C10 C6 H23 125.6 . . ?
C7 C6 H23 125.6 . . ?
Fe1 C6 H23 125.9 . . ?
C6 C7 C8 107.3(3) . . ?
C6 C7 Fe1 69.31(13) . . ?
C8 C7 Fe1 69.86(11) . . ?
C6 C7 H22 126.3 . . ?
C8 C7 H22 126.3 . . ?
Fe1 C7 H22 126.1 . . ?
C7 C8 C9 107.3(2) . . ?
C7 C8 C11 125.0(2) . . ?
C9 C8 C11 127.7(2) . . ?
C7 C8 Fe1 69.07(11) . . ?
C9 C8 Fe1 69.86(13) . . ?
C11 C8 Fe1 128.22(15) . . ?
C10 C9 C8 107.9(3) . . ?
C10 C9 Fe1 69.27(15) . . ?
C8 C9 Fe1 69.40(13) . . ?
C10 C9 H6 126.0 . . ?
C8 C9 H6 126.0 . . ?
Fe1 C9 H6 126.9 . . ?
C6 C10 C9 108.6(2) . . ?
C6 C10 Fe1 69.64(16) . . ?
C9 C10 Fe1 70.31(14) . . ?
C6 C10 H7 125.7 . . ?
C9 C10 H7 125.7 . . ?
Fe1 C10 H7 125.9 . . ?
C8 C11 C17 114.9(2) . . ?
C8 C11 S1 105.14(14) . . ?
C17 C11 S1 110.46(16) . . ?
C8 C11 H8 108.7 . . ?
C17 C11 H8 108.7 . . ?
S1 C11 H8 108.7 . . ?
N1 C12 S2 123.27(19) . . ?
N1 C12 S1 113.92(18) . . ?
S2 C12 S1 122.81(13) . . ?
N1 C13 C14 113.0(2) . . ?
N1 C13 H12 109.0 . . ?
C14 C13 H12 109.0 . . ?
N1 C13 H13 109.0 . . ?
C14 C13 H13 109.0 . . ?
H12 C13 H13 107.8 . . ?
C13 C14 H10 109.5 . . ?
C13 C14 H9 109.5 . . ?
H10 C14 H9 109.5 . . ?
C13 C14 H11 109.5 . . ?
H10 C14 H11 109.5 . . ?
H9 C14 H11 109.5 . . ?
N1 C15 C16 112.3(2) . . ?
N1 C15 H17 109.1 . . ?
C16 C15 H17 109.1 . . ?
N1 C15 H18 109.1 . . ?
C16 C15 H18 109.1 . . ?
H17 C15 H18 107.9 . . ?
C15 C16 H14 109.5 . . ?
C15 C16 H16 109.5 . . ?
H14 C16 H16 109.5 . . ?
C15 C16 H15 109.5 . . ?
H14 C16 H15 109.5 . . ?
H16 C16 H15 109.5 . . ?
C11 C17 H21 109.5 . . ?
C11 C17 H20 109.5 . . ?
H21 C17 H20 109.5 . . ?
C11 C17 H19 109.5 . . ?
H21 C17 H19 109.5 . . ?
H20 C17 H19 109.5 . . ?

loop_
_geom_bond_atom_site_label_1
_geom_bond_atom_site_label_2
_geom_bond_distance
_geom_bond_site_symmetry_2
_geom_bond_publ_flag
Fe1 C1 2.009(2) . ?
Fe1 C5 2.021(2) . ?
Fe1 C6 2.021(2) . ?
Fe1 C7 2.0269(19) . ?
Fe1 C2 2.031(3) . ?
Fe1 C10 2.030(3) . ?
Fe1 C4 2.036(2) . ?
Fe1 C8 2.037(2) . ?
Fe1 C3 2.036(3) . ?
Fe1 C9 2.043(3) . ?
S1 C12 1.766(2) . ?
S1 C11 1.836(2) . ?
S2 C12 1.669(2) . ?
N1 C12 1.333(3) . ?
N1 C15 1.471(3) . ?
N1 C13 1.474(3) . ?
C1 C2 1.349(5) . ?
C1 C5 1.374(5) . ?
C1 H5 0.9300 . ?
C2 C3 1.416(5) . ?
C2 H4 0.9300 . ?
C3 C4 1.401(4) . ?
C3 H3 0.9300 . ?
C4 C5 1.382(4) . ?
C4 H1 0.9300 . ?
C5 H2 0.9300 . ?
C6 C10 1.385(5) . ?
C6 C7 1.414(4) . ?
C6 H23 0.9300 . ?
C7 C8 1.426(3) . ?
C7 H22 0.9300 . ?
C8 C9 1.420(3) . ?
C8 C11 1.497(3) . ?
C9 C10 1.407(4) . ?
C9 H6 0.9300 . ?
C10 H7 0.9300 . ?
C11 C17 1.514(3) . ?
C11 H8 0.9800 . ?
C13 C14 1.499(4) . ?
C13 H12 0.9700 . ?
C13 H13 0.9700 . ?
C14 H10 0.9600 . ?
C14 H9 0.9600 . ?
C14 H11 0.9600 . ?
C15 C16 1.499(4) . ?
C15 H17 0.9700 . ?
C15 H18 0.9700 . ?
C16 H14 0.9600 . ?
C16 H16 0.9600 . ?
C16 H15 0.9600 . ?
C17 H21 0.9600 . ?
C17 H20 0.9600 . ?
C17 H19 0.9600 . ?

loop_
_geom_torsion_atom_site_label_1
_geom_torsion_atom_site_label_2
_geom_torsion_atom_site_label_3
_geom_torsion_atom_site_label_4
_geom_torsion
_geom_torsion_site_symmetry_1
_geom_torsion_site_symmetry_2
_geom_torsion_site_symmetry_3
_geom_torsion_site_symmetry_4
_geom_torsion_publ_flag
C5 Fe1 C1 C2 -119.6(3) . . . . ?
C6 Fe1 C1 C2 87.1(2) . . . . ?
C7 Fe1 C1 C2 52.5(4) . . . . ?
C10 Fe1 C1 C2 129.4(2) . . . . ?
C4 Fe1 C1 C2 -82.1(2) . . . . ?
C8 Fe1 C1 C2 -167.3(6) . . . . ?
C3 Fe1 C1 C2 -38.2(2) . . . . ?
C9 Fe1 C1 C2 167.98(19) . . . . ?
C6 Fe1 C1 C5 -153.4(2) . . . . ?
C7 Fe1 C1 C5 172.0(3) . . . . ?
C2 Fe1 C1 C5 119.6(3) . . . . ?
C10 Fe1 C1 C5 -111.0(3) . . . . ?
C4 Fe1 C1 C5 37.4(2) . . . . ?
C8 Fe1 C1 C5 -47.8(8) . . . . ?
C3 Fe1 C1 C5 81.3(2) . . . . ?
C9 Fe1 C1 C5 -72.5(3) . . . . ?
C5 C1 C2 C3 -1.0(3) . . . . ?
Fe1 C1 C2 C3 59.5(2) . . . . ?
C5 C1 C2 Fe1 -60.5(2) . . . . ?
C5 Fe1 C2 C1 37.4(2) . . . . ?
C6 Fe1 C2 C1 -107.9(2) . . . . ?
C7 Fe1 C2 C1 -150.9(2) . . . . ?
C10 Fe1 C2 C1 -69.1(3) . . . . ?
C4 Fe1 C2 C1 80.8(2) . . . . ?
C8 Fe1 C2 C1 175.9(2) . . . . ?
C3 Fe1 C2 C1 119.1(3) . . . . ?
C9 Fe1 C2 C1 -44.0(7) . . . . ?
C1 Fe1 C2 C3 -119.1(3) . . . . ?
C5 Fe1 C2 C3 -81.7(2) . . . . ?
C6 Fe1 C2 C3 133.0(2) . . . . ?
C7 Fe1 C2 C3 90.0(2) . . . . ?
C10 Fe1 C2 C3 171.77(19) . . . . ?
C4 Fe1 C2 C3 -38.29(19) . . . . ?
C8 Fe1 C2 C3 56.8(3) . . . . ?
C9 Fe1 C2 C3 -163.1(5) . . . . ?
C1 C2 C3 C4 0.8(3) . . . . ?
Fe1 C2 C3 C4 60.25(19) . . . . ?
C1 C2 C3 Fe1 -59.4(2) . . . . ?
C1 Fe1 C3 C4 -81.0(2) . . . . ?
C5 Fe1 C3 C4 -37.58(17) . . . . ?
C6 Fe1 C3 C4 175.92(16) . . . . ?
C7 Fe1 C3 C4 134.74(16) . . . . ?
C2 Fe1 C3 C4 -117.6(3) . . . . ?
C10 Fe1 C3 C4 -148.4(5) . . . . ?
C8 Fe1 C3 C4 90.69(18) . . . . ?
C9 Fe1 C3 C4 54.4(3) . . . . ?
C1 Fe1 C3 C2 36.7(2) . . . . ?
C5 Fe1 C3 C2 80.1(2) . . . . ?
C6 Fe1 C3 C2 -66.4(3) . . . . ?
C7 Fe1 C3 C2 -107.6(2) . . . . ?
C10 Fe1 C3 C2 -30.8(6) . . . . ?
C4 Fe1 C3 C2 117.6(3) . . . . ?
C8 Fe1 C3 C2 -151.7(2) . . . . ?
C9 Fe1 C3 C2 172.0(3) . . . . ?
C2 C3 C4 C5 -0.4(3) . . . . ?
Fe1 C3 C4 C5 59.58(19) . . . . ?
C2 C3 C4 Fe1 -59.98(19) . . . . ?
C1 Fe1 C4 C5 -37.5(2) . . . . ?
C6 Fe1 C4 C5 -136.9(6) . . . . ?
C7 Fe1 C4 C5 175.0(2) . . . . ?
C2 Fe1 C4 C5 -79.9(2) . . . . ?
C10 Fe1 C4 C5 48.1(3) . . . . ?
C8 Fe1 C4 C5 132.43(19) . . . . ?
C3 Fe1 C4 C5 -118.6(3) . . . . ?
C9 Fe1 C4 C5 87.8(2) . . . . ?
C1 Fe1 C4 C3 81.2(2) . . . . ?
C5 Fe1 C4 C3 118.6(3) . . . . ?
C6 Fe1 C4 C3 -18.3(7) . . . . ?
C7 Fe1 C4 C3 -66.4(2) . . . . ?
C2 Fe1 C4 C3 38.7(2) . . . . ?
C10 Fe1 C4 C3 166.7(2) . . . . ?
C8 Fe1 C4 C3 -108.94(18) . . . . ?
C9 Fe1 C4 C3 -153.62(18) . . . . ?
C2 C1 C5 C4 0.7(3) . . . . ?
Fe1 C1 C5 C4 -60.28(19) . . . . ?
C2 C1 C5 Fe1 61.0(2) . . . . ?
C3 C4 C5 C1 -0.2(3) . . . . ?
Fe1 C4 C5 C1 59.63(19) . . . . ?
C3 C4 C5 Fe1 -59.80(18) . . . . ?
C6 Fe1 C5 C1 48.4(4) . . . . ?
C7 Fe1 C5 C1 -146.5(11) . . . . ?
C2 Fe1 C5 C1 -36.6(2) . . . . ?
C10 Fe1 C5 C1 85.6(3) . . . . ?
C4 Fe1 C5 C1 -119.1(3) . . . . ?
C8 Fe1 C5 C1 170.4(2) . . . . ?
C3 Fe1 C5 C1 -81.1(3) . . . . ?
C9 Fe1 C5 C1 129.5(2) . . . . ?
C1 Fe1 C5 C4 119.1(3) . . . . ?
C6 Fe1 C5 C4 167.5(2) . . . . ?
C7 Fe1 C5 C4 -27.4(13) . . . . ?
C2 Fe1 C5 C4 82.5(2) . . . . ?
C10 Fe1 C5 C4 -155.35(18) . . . . ?
C8 Fe1 C5 C4 -70.5(3) . . . . ?
C3 Fe1 C5 C4 37.98(18) . . . . ?
C9 Fe1 C5 C4 -111.42(19) . . . . ?
C1 Fe1 C6 C10 88.7(2) . . . . ?
C5 Fe1 C6 C10 57.1(3) . . . . ?
C7 Fe1 C6 C10 -119.8(3) . . . . ?
C2 Fe1 C6 C10 129.8(2) . . . . ?
C4 Fe1 C6 C10 -176.2(5) . . . . ?
C8 Fe1 C6 C10 -81.50(17) . . . . ?
C3 Fe1 C6 C10 168.48(18) . . . . ?
C9 Fe1 C6 C10 -37.49(16) . . . . ?
C1 Fe1 C6 C7 -151.4(2) . . . . ?
C5 Fe1 C6 C7 176.9(3) . . . . ?
C2 Fe1 C6 C7 -110.4(2) . . . . ?
C10 Fe1 C6 C7 119.8(3) . . . . ?
C4 Fe1 C6 C7 -56.3(7) . . . . ?
C8 Fe1 C6 C7 38.31(18) . . . . ?
C3 Fe1 C6 C7 -71.7(2) . . . . ?
C9 Fe1 C6 C7 82.32(19) . . . . ?
C10 C6 C7 C8 -0.1(3) . . . . ?
Fe1 C6 C7 C8 -59.78(16) . . . . ?
C10 C6 C7 Fe1 59.72(18) . . . . ?
C1 Fe1 C7 C6 52.3(4) . . . . ?
C5 Fe1 C7 C6 -167.6(12) . . . . ?
C2 Fe1 C7 C6 86.0(2) . . . . ?
C10 Fe1 C7 C6 -36.9(2) . . . . ?
C4 Fe1 C7 C6 168.6(2) . . . . ?
C8 Fe1 C7 C6 -118.5(3) . . . . ?
C3 Fe1 C7 C6 129.8(2) . . . . ?
C9 Fe1 C7 C6 -80.5(2) . . . . ?
C1 Fe1 C7 C8 170.8(2) . . . . ?
C5 Fe1 C7 C8 -49.1(13) . . . . ?
C6 Fe1 C7 C8 118.5(3) . . . . ?
C2 Fe1 C7 C8 -155.47(18) . . . . ?
C10 Fe1 C7 C8 81.63(19) . . . . ?
C4 Fe1 C7 C8 -72.9(2) . . . . ?
C3 Fe1 C7 C8 -111.72(18) . . . . ?
C9 Fe1 C7 C8 38.01(15) . . . . ?
C6 C7 C8 C9 -0.3(3) . . . . ?
Fe1 C7 C8 C9 -59.69(16) . . . . ?
C6 C7 C8 C11 -177.8(2) . . . . ?
Fe1 C7 C8 C11 122.7(2) . . . . ?
C6 C7 C8 Fe1 59.43(16) . . . . ?
C1 Fe1 C8 C7 -147.5(7) . . . . ?
C5 Fe1 C8 C7 171.7(2) . . . . ?
C6 Fe1 C8 C7 -38.1(2) . . . . ?
C2 Fe1 C8 C7 48.5(3) . . . . ?
C10 Fe1 C8 C7 -81.3(2) . . . . ?
C4 Fe1 C8 C7 131.13(19) . . . . ?
C3 Fe1 C8 C7 87.0(2) . . . . ?
C9 Fe1 C8 C7 -118.6(2) . . . . ?
C1 Fe1 C8 C9 -29.0(8) . . . . ?
C5 Fe1 C8 C9 -69.7(2) . . . . ?
C6 Fe1 C8 C9 80.44(19) . . . . ?
C7 Fe1 C8 C9 118.6(2) . . . . ?
C2 Fe1 C8 C9 167.1(2) . . . . ?
C10 Fe1 C8 C9 37.31(17) . . . . ?
C4 Fe1 C8 C9 -110.29(17) . . . . ?
C3 Fe1 C8 C9 -154.42(17) . . . . ?
C1 Fe1 C8 C11 93.8(7) . . . . ?
C5 Fe1 C8 C11 53.0(3) . . . . ?
C6 Fe1 C8 C11 -156.8(3) . . . . ?
C7 Fe1 C8 C11 -118.7(3) . . . . ?
C2 Fe1 C8 C11 -70.1(3) . . . . ?
C10 Fe1 C8 C11 160.1(2) . . . . ?
C4 Fe1 C8 C11 12.5(2) . . . . ?
C3 Fe1 C8 C11 -31.7(2) . . . . ?
C9 Fe1 C8 C11 122.8(3) . . . . ?
C7 C8 C9 C10 0.5(3) . . . . ?
C11 C8 C9 C10 178.0(2) . . . . ?
Fe1 C8 C9 C10 -58.71(17) . . . . ?
C7 C8 C9 Fe1 59.19(16) . . . . ?
C11 C8 C9 Fe1 -123.3(2) . . . . ?
C1 Fe1 C9 C10 -66.4(2) . . . . ?
C5 Fe1 C9 C10 -107.2(2) . . . . ?
C6 Fe1 C9 C10 37.11(18) . . . . ?
C7 Fe1 C9 C10 81.31(19) . . . . ?
C2 Fe1 C9 C10 -31.1(7) . . . . ?
C4 Fe1 C9 C10 -150.45(18) . . . . ?
C8 Fe1 C9 C10 119.6(2) . . . . ?
C3 Fe1 C9 C10 172.4(2) . . . . ?
C1 Fe1 C9 C8 173.98(17) . . . . ?
C5 Fe1 C9 C8 133.15(16) . . . . ?
C6 Fe1 C9 C8 -82.51(17) . . . . ?
C7 Fe1 C9 C8 -38.32(14) . . . . ?
C2 Fe1 C9 C8 -150.7(6) . . . . ?
C10 Fe1 C9 C8 -119.6(2) . . . . ?
C4 Fe1 C9 C8 89.93(17) . . . . ?
C3 Fe1 C9 C8 52.8(3) . . . . ?
C7 C6 C10 C9 0.4(3) . . . . ?
Fe1 C6 C10 C9 59.73(18) . . . . ?
C7 C6 C10 Fe1 -59.37(18) . . . . ?
C8 C9 C10 C6 -0.5(3) . . . . ?
Fe1 C9 C10 C6 -59.31(19) . . . . ?
C8 C9 C10 Fe1 58.80(17) . . . . ?
C1 Fe1 C10 C6 -107.0(2) . . . . ?
C5 Fe1 C10 C6 -149.09(17) . . . . ?
C7 Fe1 C10 C6 37.68(15) . . . . ?
C2 Fe1 C10 C6 -68.9(2) . . . . ?
C4 Fe1 C10 C6 178.67(19) . . . . ?
C8 Fe1 C10 C6 82.03(17) . . . . ?
C3 Fe1 C10 C6 -43.8(6) . . . . ?
C9 Fe1 C10 C6 119.6(2) . . . . ?
C1 Fe1 C10 C9 133.4(2) . . . . ?
C5 Fe1 C10 C9 91.3(2) . . . . ?
C6 Fe1 C10 C9 -119.6(2) . . . . ?
C7 Fe1 C10 C9 -81.93(17) . . . . ?
C2 Fe1 C10 C9 171.5(2) . . . . ?
C4 Fe1 C10 C9 59.1(3) . . . . ?
C8 Fe1 C10 C9 -37.59(16) . . . . ?
C3 Fe1 C10 C9 -163.5(5) . . . . ?
C7 C8 C11 C17 -155.0(2) . . . . ?
C9 C8 C11 C17 28.0(3) . . . . ?
Fe1 C8 C11 C17 -65.2(3) . . . . ?
C7 C8 C11 S1 83.4(2) . . . . ?
C9 C8 C11 S1 -93.7(2) . . . . ?
Fe1 C8 C11 S1 173.11(13) . . . . ?
C12 S1 C11 C8 -153.52(16) . . . . ?
C12 S1 C11 C17 82.0(2) . . . . ?
C15 N1 C12 S2 -1.6(3) . . . . ?
C13 N1 C12 S2 -178.25(17) . . . . ?
C15 N1 C12 S1 178.78(18) . . . . ?
C13 N1 C12 S1 2.1(3) . . . . ?
C11 S1 C12 N1 -174.12(16) . . . . ?
C11 S1 C12 S2 6.28(18) . . . . ?
C12 N1 C13 C14 90.1(3) . . . . ?
C15 N1 C13 C14 -86.6(3) . . . . ?
C12 N1 C15 C16 90.0(3) . . . . ?
C13 N1 C15 C16 -93.1(3) . . . . ?
